data_7154375
loop_
_publ_author_name
'Wu, Jia-Shou'
'Zhang, Xue'
'Zhang, Ying-Lao'
'Xie, Jian-Wu'

_publ_section_title
;
 Synthesis and antifungal activities of novel polyheterocyclic
 spirooxindole derivatives.
;
_journal_issue 17
_journal_name_full 'Organic &amp; biomolecular chemistry'
_journal_page_first 4967
_journal_page_last 4975
_journal_paper_doi 10.1039/c5ob00256g
_journal_volume 13
_journal_year 2015
_chemical_formula_moiety 'C9.09 H7.64 F1.09 N0.73 O2.18'
_chemical_formula_sum 'C9.09 H7.64 F1.09 N0.73 O2.18'
_chemical_formula_weight 182.70
_chemical_name_systematic
; 
 ? 
;
_space_group_IT_number 2
_symmetry_cell_setting triclinic
_symmetry_space_group_name_Hall '-P 1'
_symmetry_space_group_name_H-M 'P -1'
_atom_sites_solution_primary direct
_atom_sites_solution_secondary difmap
_audit_creation_method SHELXL-97
_audit_update_record
;
2015-01-12 deposited with the CCDC.
2015-03-17 downloaded from the CCDC.
;
_cell_angle_alpha 102.619(6)
_cell_angle_beta 90.115(5)
_cell_angle_gamma 114.981(5)
_cell_formula_units_Z 11
_cell_length_a 12.3631(10)
_cell_length_b 14.6129(12)
_cell_length_c 15.0199(12)
_cell_measurement_temperature 296(2)
_cell_volume 2386.6(4)
_computing_cell_refinement 'Bruker XSCANS'
_computing_data_collection 'Bruker XSCANS'
_computing_data_reduction 'Bruker SHELXTL'
_computing_molecular_graphics 'Bruker SHELXTL'
_computing_publication_material 'Bruker SHELXTL'
_computing_structure_refinement 'SHELXL-97 (Sheldrick, 1997)'
_computing_structure_solution 'SHELXS-97 (Sheldrick, 1990)'
_diffrn_ambient_temperature 296(2)
_diffrn_measured_fraction_theta_full 0.975
_diffrn_measured_fraction_theta_max 0.975
_diffrn_measurement_device_type 'Bruker P4'
_diffrn_measurement_method '\w scans'
_diffrn_radiation_monochromator graphite
_diffrn_radiation_source 'fine-focus sealed tube'
_diffrn_radiation_type MoK\a
_diffrn_radiation_wavelength 0.71073
_diffrn_reflns_av_R_equivalents 0.0506
_diffrn_reflns_av_sigmaI/netI 0.0579
_diffrn_reflns_limit_h_max 15
_diffrn_reflns_limit_h_min -15
_diffrn_reflns_limit_k_max 19
_diffrn_reflns_limit_k_min -18
_diffrn_reflns_limit_l_max 19
_diffrn_reflns_limit_l_min -19
_diffrn_reflns_number 37184
_diffrn_reflns_theta_full 27.53
_diffrn_reflns_theta_max 27.53
_diffrn_reflns_theta_min 1.40
_exptl_absorpt_coefficient_mu 0.116
_exptl_absorpt_correction_type none
_exptl_crystal_density_diffrn 1.398
_exptl_crystal_density_method 'not measured'
_exptl_crystal_F_000 1040
_refine_diff_density_max 0.948
_refine_diff_density_min -0.475
_refine_diff_density_rms 0.058
_refine_ls_extinction_coef 0.0052(16)
_refine_ls_extinction_expression Fc^*^=kFc[1+0.001xFc^2^\l^3^/sin(2\q)]^-1/4^
_refine_ls_extinction_method SHELXL
_refine_ls_goodness_of_fit_ref 1.067
_refine_ls_matrix_type full
_refine_ls_number_parameters 650
_refine_ls_number_reflns 10698
_refine_ls_number_restraints 0
_refine_ls_restrained_S_all 1.067
_refine_ls_R_factor_all 0.1321
_refine_ls_R_factor_gt 0.0742
_refine_ls_shift/su_max 0.000
_refine_ls_shift/su_mean 0.000
_refine_ls_structure_factor_coef Fsqd
_refine_ls_weighting_details 'calc w=1/[\s^2^(Fo^2^)+(0.1368P)^2^+0.1857P] where P=(Fo^2^+2Fc^2^)/3'
_refine_ls_weighting_scheme calc
_refine_ls_wR_factor_gt 0.2142
_refine_ls_wR_factor_ref 0.2560
_reflns_number_gt 5618
_reflns_number_total 10698
_reflns_threshold_expression >2sigma(I)
_cod_data_source_file c5ob00256g2.cif
_cod_data_source_block a
_cod_depositor_comments
;
The following automatic conversions were performed:

'_symmetry_cell_setting' value 'Triclinic' changed to 'triclinic'
according to
/usr/data/users/saulius/crontab/automatic-downloads/rss-feeds/RSC/lib/dictionaries/cif_core.dic
dictionary named 'cif_core.dic' version 2.4.2 from 2011-04-26.

Automatic conversion script
Id: cif_fix_values 3105 2015-03-04 15:46:00Z robertas 

 Adding full bibliography for 7154374--7154375.cif.
;
_cod_original_cell_volume 2386.6(3)
_cod_original_sg_symbol_H-M P-1
_cod_database_code 7154375

loop_
_symmetry_equiv_pos_as_xyz
'x, y, z'
'-x, -y, -z'

loop_
_atom_site_label
_atom_site_type_symbol
_atom_site_fract_x
_atom_site_fract_y
_atom_site_fract_z
_atom_site_U_iso_or_equiv
_atom_site_adp_type
_atom_site_occupancy
_atom_site_symmetry_multiplicity
_atom_site_calc_flag
_atom_site_refinement_flags
O1 O 0.20887(18) 0.36728(14) 0.18343(14) 0.0485(5) Uani 1 1 d .
N1 N 0.1711(2) 0.58155(18) 0.16235(16) 0.0460(6) Uani 1 1 d .
C1 C 0.2663(3) 0.6242(2) 0.23284(19) 0.0413(6) Uani 1 1 d .
F1 F 0.3740(6) -0.0257(3) 0.0445(5) 0.276(4) Uani 1 1 d .
N2 N 0.1841(2) 0.38085(19) 0.43000(17) 0.0538(7) Uani 1 1 d .
H2A H 0.2357 0.3860 0.4715 0.065 Uiso 1 1 calc R
O2 O 0.1801(2) 0.52464(19) 0.51858(17) 0.0719(7) Uani 1 1 d .
C2 C 0.2726(2) 0.5468(2) 0.26931(19) 0.0397(6) Uani 1 1 d .
F2 F 0.2892(5) -0.0918(3) 0.1486(3) 0.188(2) Uani 1 1 d .
O3 O 0.1858(3) 0.23023(19) 0.35596(17) 0.0777(8) Uani 1 1 d .
C3 C 0.1694(2) 0.4448(2) 0.22160(19) 0.0405(6) Uani 1 1 d .
F3 F 0.2069(6) -0.1348(4) 0.0298(4) 0.210(2) Uani 1 1 d .
C4 C 0.0623(3) 0.3923(2) 0.27820(19) 0.0425(7) Uani 1 1 d .
H4A H -0.0123 0.3763 0.2420 0.051 Uiso 1 1 calc R
C4O C 0.6873(3) 0.5411(2) 0.0539(2) 0.0514(8) Uani 1 1 d .
F4 F 1.3422(4) 1.1353(4) 0.4696(4) 0.207(2) Uani 1 1 d .
N5 N 0.5897(2) 0.41864(18) 0.33790(16) 0.0463(6) Uani 1 1 d .
C5 C 0.0659(3) 0.2875(2) 0.27733(19) 0.0435(7) Uani 1 1 d .
O5 O -0.1282(2) 0.1472(2) 0.21548(19) 0.0738(7) Uani 1 1 d .
C5A C 0.6444(3) 0.5234(2) 0.35594(19) 0.0424(7) Uani 1 1 d .
F5 F 1.3808(3) 1.0909(4) 0.3508(3) 0.191(2) Uani 1 1 d .
O6 O 0.04810(18) 0.41601(16) 0.07898(14) 0.0530(5) Uani 1 1 d .
C6 C 0.1140(3) 0.2672(2) 0.1825(2) 0.0437(7) Uani 1 1 d .
H6A H 0.0508 0.2510 0.1342 0.052 Uiso 1 1 calc R
F6 F 1.3995(3) 1.0261(3) 0.4562(5) 0.270(4) Uani 1 1 d .
O7 O -0.0812(3) 0.2061(2) 0.3672(2) 0.1125(12) Uani 1 1 d .
C7 C 0.1206(3) 0.4769(2) 0.14439(19) 0.0425(7) Uani 1 1 d .
C8 C 0.3482(3) 0.7274(2) 0.2615(2) 0.0532(8) Uani 1 1 d .
H8A H 0.3428 0.7783 0.2364 0.064 Uiso 1 1 calc R
N9 N 0.8029(2) 0.61917(19) 0.06992(17) 0.0540(7) Uani 1 1 d .
H9A H 0.8494 0.6140 0.0285 0.065 Uiso 1 1 calc R
O9 O 0.7250(2) 0.8528(2) 0.28425(18) 0.0735(7) Uani 1 1 d .
C9 C 0.4395(3) 0.7517(3) 0.3301(2) 0.0570(8) Uani 1 1 d .
H9B H 0.4951 0.8206 0.3524 0.068 Uiso 1 1 calc R
O10 O 0.6558(2) 0.47521(19) -0.01834(17) 0.0721(7) Uani 1 1 d .
C10 C 0.4486(3) 0.6757(2) 0.3652(2) 0.0528(8) Uani 1 1 d .
H10A H 0.5111 0.6935 0.4097 0.063 Uiso 1 1 calc R
O11 O 0.84158(17) 0.63276(14) 0.31662(14) 0.0481(5) Uani 1 1 d .
C11 C 0.3649(3) 0.5719(2) 0.3346(2) 0.0493(7) Uani 1 1 d .
H11A H 0.3717 0.5205 0.3581 0.059 Uiso 1 1 calc R
C13 C 0.1610(3) 0.1858(2) 0.1593(2) 0.0491(7) Uani 1 1 d .
C14 C 0.2816(3) 0.2119(3) 0.1590(3) 0.0645(9) Uani 1 1 d .
H14A H 0.3368 0.2816 0.1754 0.077 Uiso 1 1 calc R
C15 C 0.3215(4) 0.1358(3) 0.1346(3) 0.0715(10) Uani 1 1 d .
H15A H 0.4033 0.1544 0.1334 0.086 Uiso 1 1 calc R
C16 C 0.2416(4) 0.0331(3) 0.1123(3) 0.0710(11) Uani 1 1 d .
C17 C 0.1219(5) 0.0061(3) 0.1114(4) 0.0983(16) Uani 1 1 d .
H17A H 0.0674 -0.0637 0.0960 0.118 Uiso 1 1 calc R
C18 C 0.0811(4) 0.0819(3) 0.1331(3) 0.0822(13) Uani 1 1 d .
H18A H -0.0009 0.0629 0.1302 0.099 Uiso 1 1 calc R
C19 C -0.0592(3) 0.2046(2) 0.2810(2) 0.0547(8) Uani 1 1 d .
C20 C -0.2003(6) 0.1311(5) 0.3834(4) 0.158(3) Uani 1 1 d .
H20A H -0.1914 0.0891 0.4222 0.190 Uiso 1 1 calc R
H20B H -0.2455 0.0852 0.3257 0.190 Uiso 1 1 calc R
C21 C -0.2637(6) 0.1927(7) 0.4294(7) 0.165(3) Uani 1 1 d .
H21A H -0.3407 0.1464 0.4427 0.248 Uiso 1 1 calc R
H21B H -0.2741 0.2322 0.3895 0.248 Uiso 1 1 calc R
H21C H -0.2169 0.2392 0.4854 0.248 Uiso 1 1 calc R
C22 C 0.2879(6) -0.0457(4) 0.0882(4) 0.1082(19) Uani 1 1 d .
C22A C 1.3345(5) 1.0456(4) 0.4115(4) 0.111(2) Uani 1 1 d .
O23 O 0.63239(19) 0.58426(16) 0.42106(14) 0.0532(5) Uani 1 1 d .
C23 C 0.1500(3) 0.2958(2) 0.3564(2) 0.0505(7) Uani 1 1 d .
C25 C 0.1463(3) 0.4589(2) 0.4459(2) 0.0514(8) Uani 1 1 d .
C26 C 0.0622(3) 0.4556(2) 0.3729(2) 0.0502(7) Uani 1 1 d .
H26A H 0.0825 0.5264 0.3691 0.060 Uiso 1 1 calc R
H26B H -0.0185 0.4272 0.3909 0.060 Uiso 1 1 calc R
C29 C 0.1516(3) 0.6392(3) 0.1012(3) 0.0651(9) Uani 1 1 d .
H29A H 0.0812 0.5945 0.0591 0.098 Uiso 1 1 calc R
H29B H 0.2199 0.6639 0.0676 0.098 Uiso 1 1 calc R
H29C H 0.1408 0.6974 0.1367 0.098 Uiso 1 1 calc R
C30 C 0.6701(3) 0.6077(2) 0.2221(2) 0.0436(7) Uani 1 1 d .
H30A H 0.6115 0.6236 0.2582 0.052 Uiso 1 1 calc R
C32 C 0.8542(3) 0.7047(2) 0.1436(2) 0.0493(7) Uani 1 1 d .
O33 O 0.9555(2) 0.76971(19) 0.14415(17) 0.0772(8) Uani 1 1 d .
C33 C 0.6066(3) 0.5444(2) 0.1270(2) 0.0508(7) Uani 1 1 d .
H33A H 0.5562 0.4736 0.1306 0.061 Uiso 1 1 calc R
H33B H 0.5544 0.5729 0.1089 0.061 Uiso 1 1 calc R
C37 C 0.9751(3) 0.8143(2) 0.3409(2) 0.0489(7) Uani 1 1 d .
C38 C 0.6874(3) 0.2487(3) 0.1700(2) 0.0567(8) Uani 1 1 d .
H38A H 0.6739 0.1798 0.1474 0.068 Uiso 1 1 calc R
C41 C 0.6205(3) 0.2721(2) 0.2381(2) 0.0535(8) Uani 1 1 d .
H41A H 0.5642 0.2209 0.2628 0.064 Uiso 1 1 calc R
C42 C 0.7366(3) 0.7956(2) 0.2191(2) 0.0553(8) Uani 1 1 d .
C44 C 0.7732(3) 0.3250(3) 0.1351(2) 0.0541(8) Uani 1 1 d .
H44A H 0.8182 0.3072 0.0909 0.065 Uiso 1 1 calc R
C47 C 0.5121(3) 0.3604(3) 0.3985(2) 0.0656(9) Uani 1 1 d .
H47A H 0.4867 0.4050 0.4409 0.098 Uiso 1 1 calc R
H47B H 0.5554 0.3351 0.4319 0.098 Uiso 1 1 calc R
H47C H 0.4430 0.3026 0.3627 0.098 Uiso 1 1 calc R
O50 O 0.7129(4) 0.7944(2) 0.1332(2) 0.1114(12) Uani 1 1 d .
C51 C 1.0694(3) 0.7882(3) 0.3410(3) 0.0635(9) Uani 1 1 d .
H51A H 1.0548 0.7186 0.3245 0.076 Uiso 1 1 calc R
C54 C 1.2089(4) 0.9668(3) 0.3882(3) 0.0714(11) Uani 1 1 d .
C57 C 1.1858(3) 0.8641(3) 0.3652(3) 0.0719(10) Uani 1 1 d .
H57A H 1.2487 0.8451 0.3659 0.086 Uiso 1 1 calc R
C59 C 0.9995(4) 0.9183(3) 0.3670(3) 0.0824(13) Uani 1 1 d .
H59A H 0.9366 0.9374 0.3697 0.099 Uiso 1 1 calc R
C63 C 1.1157(4) 0.9938(3) 0.3892(4) 0.0986(16) Uani 1 1 d .
H63A H 1.1309 1.0636 0.4049 0.118 Uiso 1 1 calc R
C78 C 0.7257(2) 0.4534(2) 0.23083(19) 0.0404(6) Uani 1 1 d .
C79 C 0.7928(3) 0.4281(2) 0.1656(2) 0.0486(7) Uani 1 1 d .
H79A H 0.8508 0.4796 0.1421 0.058 Uiso 1 1 calc R
C80 C 0.8471(3) 0.7331(2) 0.3175(2) 0.0451(7) Uani 1 1 d .
H80A H 0.8001 0.7494 0.3657 0.054 Uiso 1 1 calc R
C83 C 0.7784(3) 0.7125(2) 0.22274(19) 0.0440(7) Uani 1 1 d .
C86 C 0.6418(2) 0.3755(2) 0.26724(19) 0.0419(6) Uani 1 1 d .
C89 C 0.7245(2) 0.5551(2) 0.27839(18) 0.0387(6) Uani 1 1 d .
C100 C 0.5446(7) 0.8083(7) 0.0722(7) 0.170(3) Uani 1 1 d .
H10B H 0.5148 0.8549 0.0580 0.255 Uiso 1 1 calc R
H10C H 0.4952 0.7708 0.1134 0.255 Uiso 1 1 calc R
H10D H 0.5429 0.7600 0.0168 0.255 Uiso 1 1 calc R
C101 C 0.6694(9) 0.8686(5) 0.1162(4) 0.153(3) Uani 1 1 d .
H10E H 0.7195 0.9092 0.0763 0.184 Uiso 1 1 calc R
H10F H 0.6719 0.9158 0.1736 0.184 Uiso 1 1 calc R

loop_
_atom_site_aniso_label
_atom_site_aniso_U_11
_atom_site_aniso_U_22
_atom_site_aniso_U_33
_atom_site_aniso_U_23
_atom_site_aniso_U_13
_atom_site_aniso_U_12
O1 0.0514(12) 0.0376(10) 0.0596(13) 0.0128(9) 0.0138(10) 0.0217(10)
N1 0.0514(15) 0.0447(13) 0.0460(14) 0.0171(11) 0.0015(11) 0.0218(12)
C1 0.0463(16) 0.0378(14) 0.0411(15) 0.0090(12) 0.0043(13) 0.0197(13)
F1 0.311(6) 0.152(3) 0.513(10) 0.184(5) 0.309(8) 0.189(4)
N2 0.0644(17) 0.0544(15) 0.0433(14) 0.0077(12) -0.0030(12) 0.0284(14)
O2 0.0888(18) 0.0674(15) 0.0508(14) -0.0073(12) 0.0001(12) 0.0362(14)
C2 0.0409(16) 0.0402(14) 0.0402(15) 0.0115(12) 0.0038(12) 0.0187(13)
F2 0.344(6) 0.182(4) 0.163(4) 0.078(3) 0.070(4) 0.215(4)
O3 0.117(2) 0.0675(16) 0.0676(16) 0.0129(13) -0.0081(15) 0.0593(16)
C3 0.0442(16) 0.0363(14) 0.0429(15) 0.0099(12) 0.0047(12) 0.0190(13)
F3 0.321(7) 0.151(4) 0.199(5) -0.019(3) 0.026(5) 0.170(4)
C4 0.0420(16) 0.0419(15) 0.0443(16) 0.0113(12) 0.0011(12) 0.0183(13)
C4O 0.056(2) 0.0521(18) 0.0418(17) 0.0061(14) -0.0043(14) 0.0217(16)
F4 0.134(3) 0.144(3) 0.204(5) -0.021(3) -0.044(3) -0.041(3)
N5 0.0470(14) 0.0457(14) 0.0442(13) 0.0154(11) 0.0127(11) 0.0160(12)
C5 0.0473(17) 0.0386(15) 0.0411(15) 0.0116(12) 0.0029(13) 0.0144(13)
O5 0.0570(15) 0.0719(16) 0.0683(16) 0.0089(13) 0.0038(13) 0.0089(13)
C5A 0.0414(16) 0.0463(16) 0.0383(15) 0.0094(13) 0.0013(12) 0.0183(13)
F5 0.112(3) 0.189(4) 0.157(4) 0.078(3) 0.000(2) -0.062(3)
O6 0.0511(13) 0.0576(13) 0.0405(11) 0.0086(10) -0.0014(10) 0.0160(11)
C6 0.0447(17) 0.0372(14) 0.0449(16) 0.0087(12) 0.0016(13) 0.0142(13)
F6 0.095(3) 0.147(3) 0.504(10) 0.177(5) -0.148(4) -0.054(2)
O7 0.102(2) 0.104(2) 0.0615(17) 0.0168(16) 0.0290(16) -0.0195(18)
C7 0.0443(17) 0.0484(16) 0.0374(15) 0.0107(13) 0.0070(13) 0.0224(14)
C8 0.058(2) 0.0427(16) 0.0599(19) 0.0162(14) 0.0094(16) 0.0214(15)
N9 0.0573(17) 0.0534(15) 0.0428(14) 0.0071(12) 0.0115(12) 0.0182(13)
O9 0.0941(19) 0.0715(16) 0.0684(16) 0.0099(13) 0.0061(14) 0.0518(15)
C9 0.0515(19) 0.0444(17) 0.061(2) 0.0050(15) 0.0051(16) 0.0112(15)
O10 0.0732(16) 0.0679(15) 0.0536(14) -0.0060(12) -0.0059(12) 0.0201(13)
C10 0.0394(17) 0.0567(19) 0.0518(18) 0.0108(15) -0.0023(14) 0.0122(14)
O11 0.0407(11) 0.0379(10) 0.0590(13) 0.0134(9) -0.0019(9) 0.0102(9)
C11 0.0483(18) 0.0515(17) 0.0521(18) 0.0173(14) 0.0040(14) 0.0231(15)
C13 0.058(2) 0.0388(15) 0.0459(17) 0.0053(13) 0.0045(14) 0.0183(14)
C14 0.063(2) 0.0496(18) 0.076(2) 0.0012(17) -0.0045(18) 0.0256(17)
C15 0.079(3) 0.066(2) 0.081(3) 0.010(2) 0.005(2) 0.047(2)
C16 0.111(3) 0.058(2) 0.065(2) 0.0265(18) 0.030(2) 0.051(2)
C17 0.109(4) 0.0381(19) 0.139(4) 0.020(2) 0.055(3) 0.025(2)
C18 0.077(3) 0.0393(18) 0.116(3) 0.004(2) 0.033(2) 0.0181(18)
C19 0.054(2) 0.0466(17) 0.058(2) 0.0150(15) 0.0101(16) 0.0155(15)
C20 0.129(5) 0.143(5) 0.099(4) 0.024(4) 0.055(4) -0.036(4)
C21 0.097(4) 0.221(8) 0.211(8) 0.152(7) 0.041(5) 0.052(5)
C22 0.183(6) 0.072(3) 0.113(4) 0.038(3) 0.073(4) 0.088(4)
C22A 0.084(3) 0.074(3) 0.113(4) 0.040(3) -0.043(3) -0.031(3)
O23 0.0653(14) 0.0563(12) 0.0415(11) 0.0081(10) 0.0080(10) 0.0313(11)
C23 0.061(2) 0.0443(16) 0.0482(17) 0.0134(14) 0.0018(15) 0.0239(16)
C25 0.0578(19) 0.0514(17) 0.0436(17) 0.0098(15) 0.0121(14) 0.0231(16)
C26 0.0531(18) 0.0548(18) 0.0511(17) 0.0154(14) 0.0155(14) 0.0298(16)
C29 0.074(2) 0.062(2) 0.065(2) 0.0291(18) -0.0056(18) 0.0285(19)
C30 0.0407(16) 0.0406(15) 0.0477(16) 0.0103(13) 0.0087(13) 0.0162(13)
C32 0.0525(19) 0.0416(16) 0.0474(17) 0.0114(13) 0.0101(14) 0.0141(15)
O33 0.0636(16) 0.0677(15) 0.0657(16) 0.0136(13) 0.0187(13) -0.0028(13)
C33 0.0413(17) 0.0515(17) 0.0541(18) 0.0141(14) -0.0044(14) 0.0144(14)
C37 0.0511(18) 0.0391(15) 0.0468(17) 0.0065(13) 0.0004(14) 0.0124(14)
C38 0.067(2) 0.0444(17) 0.059(2) 0.0054(15) 0.0007(17) 0.0274(16)
C41 0.0515(19) 0.0419(16) 0.061(2) 0.0145(15) 0.0049(15) 0.0134(14)
C42 0.065(2) 0.0477(17) 0.055(2) 0.0138(15) 0.0031(16) 0.0252(16)
C44 0.061(2) 0.0592(19) 0.0524(18) 0.0107(15) 0.0083(15) 0.0371(17)
C47 0.070(2) 0.065(2) 0.061(2) 0.0279(18) 0.0304(18) 0.0217(18)
O50 0.210(4) 0.105(2) 0.0611(17) 0.0145(16) -0.014(2) 0.110(3)
C51 0.054(2) 0.0485(18) 0.074(2) 0.0004(17) 0.0055(17) 0.0161(17)
C54 0.064(2) 0.061(2) 0.064(2) 0.0273(18) -0.0092(18) -0.0025(19)
C57 0.047(2) 0.067(2) 0.081(3) 0.008(2) 0.0026(18) 0.0104(18)
C59 0.074(3) 0.0411(18) 0.118(3) 0.007(2) -0.028(2) 0.0172(18)
C63 0.088(3) 0.040(2) 0.141(4) 0.022(2) -0.042(3) 0.003(2)
C78 0.0366(15) 0.0403(14) 0.0419(15) 0.0111(12) 0.0060(12) 0.0138(12)
C79 0.0463(17) 0.0522(17) 0.0497(17) 0.0163(14) 0.0098(14) 0.0217(15)
C80 0.0472(17) 0.0388(15) 0.0476(16) 0.0081(13) 0.0049(13) 0.0183(13)
C83 0.0517(17) 0.0370(14) 0.0422(15) 0.0092(12) 0.0058(13) 0.0182(13)
C86 0.0406(16) 0.0390(15) 0.0402(15) 0.0086(12) 0.0010(12) 0.0123(13)
C89 0.0365(15) 0.0360(14) 0.0383(14) 0.0078(11) 0.0020(12) 0.0112(12)
C100 0.167(7) 0.226(8) 0.226(9) 0.158(8) 0.092(6) 0.138(7)
C101 0.283(10) 0.142(5) 0.095(4) 0.022(4) -0.034(5) 0.152(7)

loop_
_atom_type_symbol
_atom_type_description
_atom_type_scat_dispersion_real
_atom_type_scat_dispersion_imag
_atom_type_scat_source
C C 0.0033 0.0016 'International Tables Vol C Tables 4.2.6.8 and 6.1.1.4'
H H 0.0000 0.0000 'International Tables Vol C Tables 4.2.6.8 and 6.1.1.4'
N N 0.0061 0.0033 'International Tables Vol C Tables 4.2.6.8 and 6.1.1.4'
O O 0.0106 0.0060 'International Tables Vol C Tables 4.2.6.8 and 6.1.1.4'
F F 0.0171 0.0103 'International Tables Vol C Tables 4.2.6.8 and 6.1.1.4'

loop_
_geom_angle_atom_site_label_1
_geom_angle_atom_site_label_2
_geom_angle_atom_site_label_3
_geom_angle
C3 O1 C6 108.4(2)
C7 N1 C1 110.3(2)
C7 N1 C29 123.5(3)
C1 N1 C29 124.2(2)
C8 C1 C2 122.5(3)
C8 C1 N1 126.7(3)
C2 C1 N1 110.7(2)
C23 N2 C25 128.7(3)
C11 C2 C1 119.5(3)
C11 C2 C3 132.8(2)
C1 C2 C3 107.6(2)
O1 C3 C2 112.0(2)
O1 C3 C7 110.5(2)
C2 C3 C7 101.5(2)
O1 C3 C4 106.2(2)
C2 C3 C4 118.4(2)
C7 C3 C4 108.2(2)
C26 C4 C5 114.6(2)
C26 C4 C3 116.9(2)
C5 C4 C3 102.9(2)
O10 C4O N9 119.4(3)
O10 C4O C33 123.6(3)
N9 C4O C33 117.0(3)
C5A N5 C86 110.3(2)
C5A N5 C47 123.9(3)
C86 N5 C47 123.9(2)
C19 C5 C23 109.2(2)
C19 C5 C4 110.5(2)
C23 C5 C4 112.7(2)
C19 C5 C6 112.4(2)
C23 C5 C6 112.0(2)
C4 C5 C6 99.8(2)
O23 C5A N5 126.7(3)
O23 C5A C89 125.1(3)
N5 C5A C89 108.2(2)
O1 C6 C13 109.4(2)
O1 C6 C5 102.4(2)
C13 C6 C5 120.0(2)
C19 O7 C20 117.2(4)
O6 C7 N1 126.8(3)
O6 C7 C3 124.9(3)
N1 C7 C3 108.3(2)
C1 C8 C9 116.9(3)
C4O N9 C32 128.7(3)
C10 C9 C8 121.2(3)
C9 C10 C11 120.6(3)
C89 O11 C80 108.6(2)
C2 C11 C10 119.1(3)
C14 C13 C18 118.4(3)
C14 C13 C6 122.0(3)
C18 C13 C6 119.5(3)
C13 C14 C15 120.6(3)
C16 C15 C14 120.3(4)
C17 C16 C15 119.7(3)
C17 C16 C22 121.6(4)
C15 C16 C22 118.7(4)
C16 C17 C18 120.3(4)
C17 C18 C13 120.6(4)
O5 C19 O7 124.9(3)
O5 C19 C5 125.0(3)
O7 C19 C5 110.0(3)
O7 C20 C21 107.2(5)
F1 C22 F2 114.6(6)
F1 C22 F3 100.1(5)
F2 C22 F3 92.7(5)
F1 C22 C16 117.2(4)
F2 C22 C16 116.0(4)
F3 C22 C16 111.9(6)
F6 C22A F5 115.7(7)
F6 C22A F4 99.8(5)
F5 C22A F4 92.8(5)
F6 C22A C54 116.8(4)
F5 C22A C54 116.0(4)
F4 C22A C54 111.3(6)
O3 C23 N2 120.3(3)
O3 C23 C5 122.1(3)
N2 C23 C5 117.7(3)
O2 C25 N2 119.5(3)
O2 C25 C26 123.4(3)
N2 C25 C26 117.1(3)
C25 C26 C4 115.0(2)
C33 C30 C83 114.2(2)
C33 C30 C89 116.9(2)
C83 C30 C89 103.1(2)
O33 C32 N9 120.1(3)
O33 C32 C83 122.4(3)
N9 C32 C83 117.5(3)
C4O C33 C30 115.2(2)
C51 C37 C59 118.2(3)
C51 C37 C80 122.0(3)
C59 C37 C80 119.7(3)
C44 C38 C41 121.7(3)
C86 C41 C38 116.7(3)
O9 C42 O50 124.6(3)
O9 C42 C83 125.2(3)
O50 C42 C83 110.2(3)
C38 C44 C79 120.4(3)
C42 O50 C101 117.9(4)
C37 C51 C57 120.9(3)
C57 C54 C63 119.4(3)
C57 C54 C22A 118.7(5)
C63 C54 C22A 121.9(4)
C54 C57 C51 120.3(4)
C63 C59 C37 120.8(4)
C54 C63 C59 120.3(4)
C79 C78 C86 119.4(3)
C79 C78 C89 132.8(2)
C86 C78 C89 107.7(2)
C78 C79 C44 119.3(3)
O11 C80 C37 109.5(2)
O11 C80 C83 102.2(2)
C37 C80 C83 120.1(2)
C42 C83 C32 108.9(2)
C42 C83 C30 110.7(2)
C32 C83 C30 113.0(2)
C42 C83 C80 112.2(2)
C32 C83 C80 112.0(2)
C30 C83 C80 99.8(2)
C41 C86 C78 122.4(3)
C41 C86 N5 127.0(3)
C78 C86 N5 110.5(2)
O11 C89 C78 112.1(2)
O11 C89 C5A 110.2(2)
C78 C89 C5A 101.6(2)
O11 C89 C30 106.0(2)
C78 C89 C30 118.4(2)
C5A C89 C30 108.3(2)
O50 C101 C100 107.6(6)

loop_
_geom_bond_atom_site_label_1
_geom_bond_atom_site_label_2
_geom_bond_distance
O1 C3 1.427(3)
O1 C6 1.434(3)
N1 C7 1.347(4)
N1 C1 1.408(4)
N1 C29 1.457(4)
C1 C8 1.381(4)
C1 C2 1.390(4)
F1 C22 1.214(6)
N2 C23 1.379(4)
N2 C25 1.380(4)
O2 C25 1.220(4)
C2 C11 1.372(4)
C2 C3 1.512(4)
F2 C22 1.247(6)
O3 C23 1.211(4)
C3 C7 1.549(4)
C3 C4 1.580(4)
F3 C22 1.365(8)
C4 C26 1.518(4)
C4 C5 1.548(4)
C4O O10 1.217(4)
C4O N9 1.380(4)
C4O C33 1.492(5)
F4 C22A 1.373(8)
N5 C5A 1.348(4)
N5 C86 1.412(4)
N5 C47 1.459(4)
C5 C19 1.520(4)
C5 C23 1.527(4)
C5 C6 1.561(4)
O5 C19 1.196(4)
C5A O23 1.225(3)
C5A C89 1.551(4)
F5 C22A 1.241(6)
O6 C7 1.225(3)
C6 C13 1.509(4)
F6 C22A 1.205(6)
O7 C19 1.321(4)
O7 C20 1.477(6)
C8 C9 1.400(5)
N9 C32 1.383(4)
O9 C42 1.193(4)
C9 C10 1.372(5)
C10 C11 1.396(4)
O11 C89 1.427(3)
O11 C80 1.436(3)
C13 C14 1.374(5)
C13 C18 1.381(4)
C14 C15 1.380(5)
C15 C16 1.366(5)
C16 C17 1.360(6)
C16 C22 1.469(6)
C17 C18 1.379(6)
C20 C21 1.493(10)
C22A C54 1.473(6)
C25 C26 1.490(5)
C30 C33 1.522(4)
C30 C83 1.550(4)
C30 C89 1.573(4)
C32 O33 1.210(4)
C32 C83 1.529(4)
C37 C51 1.371(5)
C37 C59 1.380(4)
C37 C80 1.505(4)
C38 C44 1.379(5)
C38 C41 1.392(5)
C41 C86 1.385(4)
C42 O50 1.317(4)
C42 C83 1.517(4)
C44 C79 1.389(4)
O50 C101 1.464(6)
C51 C57 1.380(5)
C54 C57 1.366(5)
C54 C63 1.366(6)
C59 C63 1.375(6)
C78 C79 1.375(4)
C78 C86 1.395(4)
C78 C89 1.508(4)
C80 C83 1.559(4)
C100 C101 1.479(10)
